data_4127959
loop_
_publ_author_name
'Jiang, Xing'
'Duan, Hai-Bao'
'Jellen, Marcus J.'
'Chen, Yu'
'Chung, Tim S.'
'Liang, Yong'
'Garcia-Garibay, Miguel A'

_publ_section_title
;
 Thermally Activated Transient Dipoles and Rotational Dynamics of
 Hydrogen-Bonded and Charge-Transferred Diazabicyclo [2.2.2]Octane
 Molecular Rotors.
;
_journal_issue 42
_journal_name_full 'Journal of the American Chemical Society'
_journal_page_first 16802
_journal_page_last 16809
_journal_paper_doi 10.1021/jacs.9b07518
_journal_volume 141
_journal_year 2019
_chemical_formula_moiety 'C22 H12 O4, C6 H14 N2'
_chemical_formula_sum 'C28 H26 N2 O4'
_chemical_formula_weight 454.51
_space_group_crystal_system triclinic
_space_group_IT_number 2
_space_group_name_Hall '-P 1'
_space_group_name_H-M_alt 'P -1'
_symmetry_space_group_name_Hall '-P 1'
_symmetry_space_group_name_H-M 'P -1'
_atom_sites_solution_hydrogens mixed
_audit_creation_method SHELXL-2014/6
_cell_angle_alpha 74.704(5)
_cell_angle_beta 71.972(3)
_cell_angle_gamma 60.445(4)
_cell_formula_units_Z 2
_cell_length_a 9.9133(7)
_cell_length_b 9.9284(10)
_cell_length_c 13.9131(10)
_cell_measurement_reflns_used 7595
_cell_measurement_temperature 100(2)
_cell_measurement_theta_max 69.27
_cell_measurement_theta_min 3.37
_cell_volume 1122.44(17)
_computing_cell_refinement 'Bruker SAINT'
_computing_data_collection 'Bruker APEX2'
_computing_data_reduction 'Bruker SAINT'
_computing_molecular_graphics 'Bruker SHELXTL'
_computing_publication_material 'Bruker SHELXTL'
_computing_structure_refinement 'SHELXL-2014/6 (Sheldrick, 2014)'
_computing_structure_solution 'SHELXS-97 (Sheldrick 2008)'
_diffrn_ambient_temperature 100(2)
_diffrn_detector_area_resol_mean 8.3333
_diffrn_measured_fraction_theta_full 0.964
_diffrn_measured_fraction_theta_max 0.957
_diffrn_measurement_device_type 'Bruker APEX-II CCD'
_diffrn_measurement_method '\f and \w scans'
_diffrn_radiation_type CuK\a
_diffrn_radiation_wavelength 1.54178
_diffrn_reflns_av_R_equivalents 0.0429
_diffrn_reflns_av_unetI/netI 0.0360
_diffrn_reflns_Laue_measured_fraction_full 0.964
_diffrn_reflns_Laue_measured_fraction_max 0.957
_diffrn_reflns_limit_h_max 11
_diffrn_reflns_limit_h_min -11
_diffrn_reflns_limit_k_max 12
_diffrn_reflns_limit_k_min -11
_diffrn_reflns_limit_l_max 16
_diffrn_reflns_limit_l_min -16
_diffrn_reflns_number 17081
_diffrn_reflns_point_group_measured_fraction_full 0.964
_diffrn_reflns_point_group_measured_fraction_max 0.957
_diffrn_reflns_theta_full 67.679
_diffrn_reflns_theta_max 69.406
_diffrn_reflns_theta_min 3.371
_diffrn_source 'I\mS micro--focus source'
_exptl_absorpt_coefficient_mu 0.730
_exptl_absorpt_correction_T_max 0.75
_exptl_absorpt_correction_T_min 0.67
_exptl_absorpt_correction_type multi-scan
_exptl_absorpt_process_details 'SADABS V2014/2 (Bruker AXS Inc.)'
_exptl_crystal_colour colourless
_exptl_crystal_density_diffrn 1.345
_exptl_crystal_description Block
_exptl_crystal_F_000 480
_exptl_crystal_size_max 0.200
_exptl_crystal_size_mid 0.200
_exptl_crystal_size_min 0.180
_refine_diff_density_max 0.308
_refine_diff_density_min -0.214
_refine_diff_density_rms 0.060
_refine_ls_extinction_method none
_refine_ls_goodness_of_fit_ref 1.077
_refine_ls_hydrogen_treatment mixed
_refine_ls_matrix_type full
_refine_ls_number_parameters 317
_refine_ls_number_reflns 4010
_refine_ls_number_restraints 2
_refine_ls_restrained_S_all 1.076
_refine_ls_R_factor_all 0.0440
_refine_ls_R_factor_gt 0.0386
_refine_ls_shift/su_max 0.000
_refine_ls_shift/su_mean 0.000
_refine_ls_structure_factor_coef Fsqd
_refine_ls_weighting_details 'w=1/[\s^2^(Fo^2^)+(0.0506P)^2^+0.3867P] where P=(Fo^2^+2Fc^2^)/3'
_refine_ls_weighting_scheme calc
_refine_ls_wR_factor_gt 0.1005
_refine_ls_wR_factor_ref 0.1054
_reflns_Friedel_coverage 0.000
_reflns_number_gt 3502
_reflns_number_total 4010
_reflns_threshold_expression 'I > 2\s(I)'
_cod_data_source_file ja9b07518_si_003.cif
_cod_data_source_block cu_gg1625_100Ka_a
_cod_database_code 4127959
_shelx_space_group_comment
; 
The symmetry employed for this shelxl refinement is uniquely defined 
by the following loop, which should always be used as a source of 
symmetry information in preference to the above space-group names. 
They are only intended as comments. 
;
_shelx_estimated_absorpt_t_min 0.868
_shelx_estimated_absorpt_t_max 0.880
_shelxl_version_number 2014/6

loop_
_space_group_symop_operation_xyz
'x, y, z'
'-x, -y, -z'

loop_
_atom_site_label
_atom_site_type_symbol
_atom_site_fract_x
_atom_site_fract_y
_atom_site_fract_z
_atom_site_U_iso_or_equiv
_atom_site_adp_type
_atom_site_occupancy
_atom_site_site_symmetry_order
_atom_site_calc_flag
_atom_site_refinement_flags_posn
_atom_site_refinement_flags_adp
O1 O 0.83839(12) 0.87344(12) 0.02967(7) 0.0229(2) Uani 1 1 d . .
O2 O 0.77988(13) 0.70540(13) -0.00719(8) 0.0298(3) Uani 1 1 d . .
O3 O 0.28962(12) 0.86421(13) 0.47891(8) 0.0273(3) Uani 1 1 d . .
O4 O 0.50179(13) 0.68298(16) 0.53759(8) 0.0407(3) Uani 1 1 d . .
C1 C 0.76564(16) 0.78780(16) 0.05064(10) 0.0191(3) Uani 1 1 d . .
C2 C 0.66801(15) 0.78710(15) 0.16084(10) 0.0165(3) Uani 1 1 d . .
C3 C 0.57962(15) 0.94514(16) 0.20174(10) 0.0159(3) Uani 1 1 d . .
C4 C 0.56115(16) 1.08910(16) 0.14552(11) 0.0192(3) Uani 1 1 d . .
H4 H 0.6024 1.0970 0.0740 0.023 Uiso 1 1 calc R U
C5 C 0.48212(16) 1.22130(16) 0.19435(11) 0.0220(3) Uani 1 1 d . .
H5 H 0.4687 1.3199 0.1558 0.026 Uiso 1 1 calc R U
C6 C 0.42245(16) 1.21078(16) 0.29896(11) 0.0209(3) Uani 1 1 d . .
H6 H 0.3735 1.3009 0.3323 0.025 Uiso 1 1 calc R U
C7 C 0.43448(16) 1.06807(16) 0.35494(11) 0.0188(3) Uani 1 1 d . .
H7 H 0.3910 1.0609 0.4262 0.023 Uiso 1 1 calc R U
C8 C 0.51042(15) 0.93637(16) 0.30589(10) 0.0159(3) Uani 1 1 d . .
C9 C 0.53143(15) 0.77098(15) 0.35651(10) 0.0165(3) Uani 1 1 d . .
C10 C 0.47027(15) 0.71972(15) 0.29017(10) 0.0162(3) Uani 1 1 d . .
C11 C 0.35421(16) 0.66832(16) 0.32558(11) 0.0208(3) Uani 1 1 d . .
H11 H 0.3085 0.6582 0.3964 0.025 Uiso 1 1 calc R U
C12 C 0.30516(17) 0.63173(16) 0.25685(12) 0.0244(3) Uani 1 1 d . .
H12 H 0.2243 0.5983 0.2807 0.029 Uiso 1 1 calc R U
C13 C 0.37324(18) 0.64366(17) 0.15372(12) 0.0246(3) Uani 1 1 d . .
H13 H 0.3376 0.6200 0.1072 0.029 Uiso 1 1 calc R U
C14 C 0.49386(17) 0.69018(16) 0.11766(11) 0.0206(3) Uani 1 1 d . .
H14 H 0.5423 0.6958 0.0471 0.025 Uiso 1 1 calc R U
C15 C 0.54233(15) 0.72822(15) 0.18587(10) 0.0169(3) Uani 1 1 d . .
C16 C 0.78343(16) 0.67526(15) 0.23179(10) 0.0166(3) Uani 1 1 d . .
C17 C 0.94432(16) 0.58269(16) 0.19820(11) 0.0194(3) Uani 1 1 d . .
H17 H 0.9912 0.5869 0.1274 0.023 Uiso 1 1 calc R U
C18 C 1.03624(16) 0.48359(17) 0.26927(12) 0.0219(3) Uani 1 1 d . .
H18 H 1.1460 0.4182 0.2469 0.026 Uiso 1 1 calc R U
C19 C 0.96809(17) 0.48012(17) 0.37255(11) 0.0223(3) Uani 1 1 d . .
H19 H 1.0324 0.4148 0.4207 0.027 Uiso 1 1 calc R U
C20 C 0.80626(17) 0.57147(16) 0.40659(11) 0.0200(3) Uani 1 1 d . .
H20 H 0.7602 0.5680 0.4775 0.024 Uiso 1 1 calc R U
C21 C 0.71255(16) 0.66783(15) 0.33590(10) 0.0162(3) Uani 1 1 d . .
C22 C 0.43953(16) 0.76834(16) 0.46784(10) 0.0177(3) Uani 1 1 d . .
N1 N -0.01058(13) 0.87760(14) 0.84701(9) 0.0183(3) Uani 1 1 d D .
H1N H -0.082(3) 0.874(3) 0.9324(17) 0.059(7) Uiso 1 1 d D .
N2 N 0.14187(13) 0.86830(13) 0.66401(9) 0.0182(3) Uani 1 1 d D .
H2N H 0.219(3) 0.866(3) 0.5731(18) 0.066(7) Uiso 1 1 d D .
C23 C -0.11500(16) 0.90321(18) 0.78003(11) 0.0213(3) Uani 1 1 d . .
H23A H -0.2131 1.0024 0.7904 0.026 Uiso 1 1 calc R U
H23B H -0.1452 0.8170 0.7975 0.026 Uiso 1 1 calc R U
C24 C -0.02552(16) 0.90976(18) 0.66792(11) 0.0213(3) Uani 1 1 d . .
H24A H -0.0286 0.8356 0.6341 0.026 Uiso 1 1 calc R U
H24B H -0.0771 1.0162 0.6314 0.026 Uiso 1 1 calc R U
C25 C 0.21507(16) 0.71239(16) 0.72489(10) 0.0192(3) Uani 1 1 d . .
H25A H 0.3295 0.6791 0.7170 0.023 Uiso 1 1 calc R U
H25B H 0.2045 0.6339 0.7002 0.023 Uiso 1 1 calc R U
C26 C 0.13087(17) 0.72330(16) 0.83796(11) 0.0209(3) Uani 1 1 d . .
H26A H 0.0980 0.6388 0.8655 0.025 Uiso 1 1 calc R U
H26B H 0.2044 0.7108 0.8779 0.025 Uiso 1 1 calc R U
C27 C 0.14552(17) 0.98786(16) 0.70701(11) 0.0209(3) Uani 1 1 d . .
H27A H 0.1050 1.0898 0.6634 0.025 Uiso 1 1 calc R U
H27B H 0.2562 0.9575 0.7087 0.025 Uiso 1 1 calc R U
C28 C 0.04193(17) 1.00260(17) 0.81603(11) 0.0214(3) Uani 1 1 d . .
H28A H 0.1038 0.9918 0.8638 0.026 Uiso 1 1 calc R U
H28B H -0.0516 1.1065 0.8178 0.026 Uiso 1 1 calc R U

loop_
_atom_site_aniso_label
_atom_site_aniso_U_11
_atom_site_aniso_U_22
_atom_site_aniso_U_33
_atom_site_aniso_U_23
_atom_site_aniso_U_13
_atom_site_aniso_U_12
O1 0.0238(5) 0.0282(6) 0.0169(5) -0.0051(4) 0.0032(4) -0.0153(4)
O2 0.0361(6) 0.0351(6) 0.0212(5) -0.0115(5) 0.0052(4) -0.0210(5)
O3 0.0161(5) 0.0322(6) 0.0179(5) 0.0018(4) 0.0010(4) -0.0042(4)
O4 0.0224(6) 0.0569(8) 0.0164(5) 0.0022(5) -0.0019(4) -0.0030(5)
C1 0.0179(7) 0.0190(7) 0.0168(7) -0.0022(6) -0.0024(5) -0.0064(5)
C2 0.0148(6) 0.0160(7) 0.0165(7) -0.0014(5) -0.0025(5) -0.0061(5)
C3 0.0126(6) 0.0173(7) 0.0173(7) -0.0025(5) -0.0032(5) -0.0062(5)
C4 0.0161(6) 0.0191(7) 0.0190(7) 0.0007(6) -0.0035(5) -0.0070(5)
C5 0.0180(7) 0.0150(7) 0.0292(8) 0.0023(6) -0.0070(6) -0.0061(5)
C6 0.0151(6) 0.0159(7) 0.0288(8) -0.0065(6) -0.0053(5) -0.0028(5)
C7 0.0137(6) 0.0217(7) 0.0185(7) -0.0043(6) -0.0022(5) -0.0059(5)
C8 0.0117(6) 0.0168(7) 0.0184(7) -0.0015(5) -0.0035(5) -0.0061(5)
C9 0.0144(7) 0.0160(7) 0.0161(7) -0.0001(5) -0.0032(5) -0.0058(5)
C10 0.0134(6) 0.0116(6) 0.0194(7) -0.0003(5) -0.0042(5) -0.0031(5)
C11 0.0178(7) 0.0151(7) 0.0253(7) 0.0015(6) -0.0033(6) -0.0069(5)
C12 0.0194(7) 0.0158(7) 0.0391(9) 0.0013(6) -0.0095(6) -0.0093(6)
C13 0.0249(7) 0.0168(7) 0.0351(9) -0.0036(6) -0.0141(6) -0.0072(6)
C14 0.0210(7) 0.0159(7) 0.0227(7) -0.0027(6) -0.0075(6) -0.0048(5)
C15 0.0143(6) 0.0131(6) 0.0201(7) -0.0006(5) -0.0047(5) -0.0039(5)
C16 0.0163(6) 0.0152(7) 0.0198(7) -0.0016(5) -0.0037(5) -0.0086(5)
C17 0.0173(7) 0.0197(7) 0.0216(7) -0.0046(6) -0.0005(5) -0.0096(6)
C18 0.0136(6) 0.0190(7) 0.0326(8) -0.0062(6) -0.0044(6) -0.0060(5)
C19 0.0198(7) 0.0208(7) 0.0268(8) -0.0005(6) -0.0110(6) -0.0074(6)
C20 0.0202(7) 0.0201(7) 0.0196(7) -0.0006(6) -0.0060(5) -0.0090(6)
C21 0.0156(7) 0.0147(7) 0.0185(7) -0.0034(5) -0.0027(5) -0.0069(5)
C22 0.0180(7) 0.0171(7) 0.0167(7) -0.0010(5) -0.0025(5) -0.0082(5)
N1 0.0162(6) 0.0197(6) 0.0168(6) -0.0020(5) -0.0013(4) -0.0079(5)
N2 0.0154(6) 0.0191(6) 0.0166(6) -0.0016(5) -0.0011(4) -0.0069(5)
C23 0.0156(7) 0.0276(8) 0.0203(7) -0.0036(6) -0.0018(5) -0.0103(6)
C24 0.0152(7) 0.0269(8) 0.0193(7) -0.0028(6) -0.0026(5) -0.0084(6)
C25 0.0177(7) 0.0180(7) 0.0173(7) -0.0018(5) -0.0013(5) -0.0062(5)
C26 0.0202(7) 0.0192(7) 0.0183(7) -0.0013(6) -0.0022(5) -0.0070(6)
C27 0.0197(7) 0.0202(7) 0.0207(7) -0.0007(6) -0.0008(6) -0.0105(6)
C28 0.0202(7) 0.0212(7) 0.0223(7) -0.0044(6) -0.0009(6) -0.0103(6)

loop_
_atom_type_symbol
_atom_type_description
_atom_type_scat_dispersion_real
_atom_type_scat_dispersion_imag
_atom_type_scat_source
C C 0.0181 0.0091 'International Tables Vol C Tables 4.2.6.8 and 6.1.1.4'
H H 0.0000 0.0000 'International Tables Vol C Tables 4.2.6.8 and 6.1.1.4'
N N 0.0311 0.0180 'International Tables Vol C Tables 4.2.6.8 and 6.1.1.4'
O O 0.0492 0.0322 'International Tables Vol C Tables 4.2.6.8 and 6.1.1.4'

loop_
_geom_angle_atom_site_label_1
_geom_angle_atom_site_label_2
_geom_angle_atom_site_label_3
_geom_angle
C22 O3 H2N 111.7(11)
O2 C1 O1 124.66(13)
O2 C1 C2 121.89(13)
O1 C1 C2 113.24(12)
C15 C2 C3 104.65(10)
C15 C2 C1 117.58(12)
C3 C2 C1 115.31(11)
C15 C2 C16 104.46(10)
C3 C2 C16 105.70(11)
C1 C2 C16 108.04(11)
C4 C3 C8 119.62(13)
C4 C3 C2 126.50(12)
C8 C3 C2 113.86(11)
C5 C4 C3 119.66(13)
C5 C4 H4 120.2
C3 C4 H4 120.2
C4 C5 C6 120.61(13)
C4 C5 H5 119.7
C6 C5 H5 119.7
C5 C6 C7 119.93(13)
C5 C6 H6 120.0
C7 C6 H6 120.0
C8 C7 C6 119.49(13)
C8 C7 H7 120.3
C6 C7 H7 120.3
C7 C8 C3 120.46(12)
C7 C8 C9 125.81(12)
C3 C8 C9 113.72(12)
C22 C9 C10 111.29(11)
C22 C9 C21 117.43(11)
C10 C9 C21 105.08(11)
C22 C9 C8 112.46(11)
C10 C9 C8 104.91(10)
C21 C9 C8 104.64(10)
C11 C10 C15 120.03(13)
C11 C10 C9 125.40(13)
C15 C10 C9 114.57(11)
C10 C11 C12 119.57(14)
C10 C11 H11 120.2
C12 C11 H11 120.2
C13 C12 C11 120.47(13)
C13 C12 H12 119.8
C11 C12 H12 119.8
C12 C13 C14 120.45(14)
C12 C13 H13 119.8
C14 C13 H13 119.8
C15 C14 C13 119.31(14)
C15 C14 H14 120.3
C13 C14 H14 120.3
C14 C15 C10 120.11(13)
C14 C15 C2 127.12(12)
C10 C15 C2 112.73(12)
C17 C16 C21 120.78(12)
C17 C16 C2 124.42(12)
C21 C16 C2 114.76(12)
C16 C17 C18 119.34(13)
C16 C17 H17 120.3
C18 C17 H17 120.3
C19 C18 C17 120.15(13)
C19 C18 H18 119.9
C17 C18 H18 119.9
C18 C19 C20 120.70(13)
C18 C19 H19 119.7
C20 C19 H19 119.7
C21 C20 C19 119.53(13)
C21 C20 H20 120.2
C19 C20 H20 120.2
C20 C21 C16 119.43(12)
C20 C21 C9 127.95(12)
C16 C21 C9 112.61(11)
O4 C22 O3 123.79(13)
O4 C22 C9 122.78(12)
O3 C22 C9 113.42(11)
C26 N1 C28 109.21(11)
C26 N1 C23 110.16(11)
C28 N1 C23 109.40(11)
C26 N1 H1N 106.8(11)
C28 N1 H1N 113.1(11)
C23 N1 H1N 108.1(11)
C27 N2 C24 109.29(11)
C27 N2 C25 109.63(11)
C24 N2 C25 109.35(11)
C27 N2 H2N 108.4(11)
C24 N2 H2N 110.0(11)
C25 N2 H2N 110.1(11)
N1 C23 C24 109.18(11)
N1 C23 H23A 109.8
C24 C23 H23A 109.8
N1 C23 H23B 109.8
C24 C23 H23B 109.8
H23A C23 H23B 108.3
N2 C24 C23 109.28(11)
N2 C24 H24A 109.8
C23 C24 H24A 109.8
N2 C24 H24B 109.8
C23 C24 H24B 109.8
H24A C24 H24B 108.3
N2 C25 C26 109.11(11)
N2 C25 H25A 109.9
C26 C25 H25A 109.9
N2 C25 H25B 109.9
C26 C25 H25B 109.9
H25A C25 H25B 108.3
N1 C26 C25 109.24(11)
N1 C26 H26A 109.8
C25 C26 H26A 109.8
N1 C26 H26B 109.8
C25 C26 H26B 109.8
H26A C26 H26B 108.3
N2 C27 C28 109.67(11)
N2 C27 H27A 109.7
C28 C27 H27A 109.7
N2 C27 H27B 109.7
C28 C27 H27B 109.7
H27A C27 H27B 108.2
N1 C28 C27 108.71(11)
N1 C28 H28A 109.9
C27 C28 H28A 109.9
N1 C28 H28B 109.9
C27 C28 H28B 109.9
H28A C28 H28B 108.3

loop_
_geom_bond_atom_site_label_1
_geom_bond_atom_site_label_2
_geom_bond_distance
O1 C1 1.2931(18)
O2 C1 1.2246(18)
O3 C22 1.2956(17)
O3 H2N 1.28(2)
O4 C22 1.2090(18)
C1 C2 1.5395(18)
C2 C15 1.5355(18)
C2 C3 1.5361(19)
C2 C16 1.5440(18)
C3 C4 1.3888(19)
C3 C8 1.3981(19)
C4 C5 1.387(2)
C4 H4 0.9500
C5 C6 1.388(2)
C5 H5 0.9500
C6 C7 1.392(2)
C6 H6 0.9500
C7 C8 1.387(2)
C7 H7 0.9500
C8 C9 1.5425(18)
C9 C22 1.5358(18)
C9 C10 1.5418(19)
C9 C21 1.5418(18)
C10 C11 1.3866(19)
C10 C15 1.4059(19)
C11 C12 1.389(2)
C11 H11 0.9500
C12 C13 1.385(2)
C12 H12 0.9500
C13 C14 1.395(2)
C13 H13 0.9500
C14 C15 1.387(2)
C14 H14 0.9500
C16 C17 1.3879(19)
C16 C21 1.4008(19)
C17 C18 1.391(2)
C17 H17 0.9500
C18 C19 1.385(2)
C18 H18 0.9500
C19 C20 1.393(2)
C19 H19 0.9500
C20 C21 1.3921(19)
C20 H20 0.9500
N1 C26 1.4840(17)
N1 C28 1.4876(18)
N1 C23 1.4890(18)
N1 H1N 1.18(2)
N2 C27 1.4828(19)
N2 C24 1.4860(17)
N2 C25 1.4903(17)
N2 H2N 1.26(2)
C23 C24 1.5397(19)
C23 H23A 0.9900
C23 H23B 0.9900
C24 H24A 0.9900
C24 H24B 0.9900
C25 C26 1.5398(18)
C25 H25A 0.9900
C25 H25B 0.9900
C26 H26A 0.9900
C26 H26B 0.9900
C27 C28 1.5432(19)
C27 H27A 0.9900
C27 H27B 0.9900
C28 H28A 0.9900
C28 H28B 0.9900
